data_4035357
loop_
_publ_author_name
'Peng, Cheng'
'Zhang, Jingyi'
'Xue, Jian'
'Li, Siqi'
'Wang, Xiao-Na'
'Chang, Junbiao'

_publ_section_title
;
 Lewis Acids Catalyzed Annulations of Ynamides with Acyl Chlorides for
 Constructing 4-Amino-2-naphthol Derivatives and 3-Aminocyclobutenones.
;
_journal_issue 16
_journal_name_full 'The Journal of organic chemistry'
_journal_page_first 9256
_journal_page_last 9266
_journal_paper_doi 10.1021/acs.joc.8b01255
_journal_volume 83
_journal_year 2018
_chemical_formula_sum 'C25 H23 N O3 S'
_chemical_formula_weight 417.50
_space_group_IT_number 19
_space_group_name_Hall 'P 2ac 2ab'
_space_group_name_H-M_alt 'P 21 21 21'
_symmetry_cell_setting orthorhombic
_symmetry_space_group_name_H-M 'P 21 21 21'
_atom_sites_solution_hydrogens geom
_atom_sites_solution_primary direct
_atom_sites_solution_secondary difmap
_audit_creation_method SHELXL-97
_cell_angle_alpha 90.00
_cell_angle_beta 90.00
_cell_angle_gamma 90.00
_cell_formula_units_Z 4
_cell_length_a 6.1623(2)
_cell_length_b 15.6222(7)
_cell_length_c 21.7282(10)
_cell_measurement_reflns_used 9367
_cell_measurement_temperature 273(2)
_cell_measurement_theta_max 27.38
_cell_measurement_theta_min 2.61
_cell_volume 2091.75(15)
_computing_cell_refinement 'Bruker SMART'
_computing_data_collection 'Bruker SMART'
_computing_data_reduction 'Bruker SMART'
_computing_molecular_graphics 'Bruker SHELXTL'
_computing_publication_material 'Bruker SHELXTL'
_computing_structure_refinement 'SHELXL-97 (Sheldrick, 1997)'
_computing_structure_solution 'SHELXS-97 (Sheldrick, 1990)'
_diffrn_ambient_temperature 273(2)
_diffrn_measured_fraction_theta_full 0.998
_diffrn_measured_fraction_theta_max 0.998
_diffrn_measurement_device_type 'CCD area detector'
_diffrn_measurement_method 'phi and omega scans'
_diffrn_radiation_monochromator graphite
_diffrn_radiation_source 'fine-focus sealed tube'
_diffrn_radiation_type MoK\a
_diffrn_radiation_wavelength 0.71073
_diffrn_reflns_av_R_equivalents 0.0379
_diffrn_reflns_av_sigmaI/netI 0.0182
_diffrn_reflns_limit_h_max 7
_diffrn_reflns_limit_h_min -8
_diffrn_reflns_limit_k_max 20
_diffrn_reflns_limit_k_min -20
_diffrn_reflns_limit_l_max 28
_diffrn_reflns_limit_l_min -28
_diffrn_reflns_number 43242
_diffrn_reflns_theta_full 27.51
_diffrn_reflns_theta_max 27.51
_diffrn_reflns_theta_min 2.77
_exptl_absorpt_coefficient_mu 0.182
_exptl_absorpt_correction_T_max 0.9715
_exptl_absorpt_correction_T_min 0.9645
_exptl_crystal_colour COLORLESS
_exptl_crystal_density_diffrn 1.326
_exptl_crystal_density_method 'not measured'
_exptl_crystal_description BLOCK
_exptl_crystal_F_000 880
_exptl_crystal_size_max 0.20
_exptl_crystal_size_mid 0.18
_exptl_crystal_size_min 0.16
_refine_diff_density_max 0.569
_refine_diff_density_min -0.672
_refine_diff_density_rms 0.176
_refine_ls_abs_structure_details 'Flack H D (1983), Acta Cryst. A39, 876-881'
_refine_ls_abs_structure_Flack -0.02(6)
_refine_ls_extinction_method none
_refine_ls_goodness_of_fit_ref 0.733
_refine_ls_hydrogen_treatment mixed
_refine_ls_matrix_type full
_refine_ls_number_parameters 273
_refine_ls_number_reflns 4785
_refine_ls_number_restraints 0
_refine_ls_restrained_S_all 0.733
_refine_ls_R_factor_all 0.0388
_refine_ls_R_factor_gt 0.0325
_refine_ls_shift/su_max 0.002
_refine_ls_shift/su_mean 0.000
_refine_ls_structure_factor_coef Fsqd
_refine_ls_weighting_details 'calc w=1/[\s^2^(Fo^2^)+(0.1000P)^2^+0.9115P] where P=(Fo^2^+2Fc^2^)/3'
_refine_ls_weighting_scheme calc
_refine_ls_wR_factor_gt 0.0957
_refine_ls_wR_factor_ref 0.1066
_reflns_number_gt 4442
_reflns_number_total 4785
_reflns_threshold_expression >2sigma(I)
_cod_data_source_file jo8b01255_si_003.cif
_cod_data_source_block a
_cod_depositor_comments
;
The following automatic conversions were performed:

data item '_symmetry_cell_setting' value 'Orthorhombic' was changed
to 'orthorhombic' in accordance with the
/home/data/users/saulius/crontab/automatic-downloads/current/ACS/lib/dictionaries/cif_core.dic
dictionary named 'cif_core.dic' version 2.4.2 last updated on
2011-04-26.

Automatic conversion script
Id: cif_fix_values 6909 2019-04-08 15:41:33Z antanas 
;
_cod_original_sg_symbol_H-M 'P2(1)2(1)2(1) '
_cod_database_code 4035357

loop_
_symmetry_equiv_pos_as_xyz
'x, y, z'
'-x+1/2, -y, z+1/2'
'-x, y+1/2, -z+1/2'
'x+1/2, -y+1/2, -z'

loop_
_atom_site_label
_atom_site_type_symbol
_atom_site_fract_x
_atom_site_fract_y
_atom_site_fract_z
_atom_site_U_iso_or_equiv
_atom_site_adp_type
_atom_site_occupancy
_atom_site_symmetry_multiplicity
_atom_site_calc_flag
_atom_site_refinement_flags
S1 S 0.91138(7) 0.12053(2) 1.009317(18) 0.02962(11) Uani 1 1 d .
O1 O 1.0347(3) -0.16712(10) 0.85046(7) 0.0552(4) Uani 1 1 d .
O2 O 1.1269(2) 0.08768(9) 1.01113(7) 0.0399(3) Uani 1 1 d .
O3 O 0.8705(2) 0.20959(7) 1.00031(7) 0.0418(3) Uani 1 1 d .
N1 N 0.7865(2) 0.07199(9) 0.94981(6) 0.0295(3) Uani 1 1 d .
C1 C 0.8051(4) 0.16573(13) 0.83467(9) 0.0413(4) Uani 1 1 d .
H1 H 0.9271 0.1372 0.8493 0.050 Uiso 1 1 calc R
C2 C 0.8166(4) 0.21074(14) 0.77938(10) 0.0498(5) Uani 1 1 d .
H2 H 0.9451 0.2113 0.7570 0.060 Uiso 1 1 calc R
C3 C 0.6383(4) 0.25419(14) 0.75803(10) 0.0559(6) Uani 1 1 d .
H3 H 0.6451 0.2837 0.7209 0.067 Uiso 1 1 calc R
C4 C 0.4501(5) 0.25392(19) 0.79162(12) 0.0671(7) Uani 1 1 d .
H4 H 0.3303 0.2843 0.7775 0.080 Uiso 1 1 calc R
C5 C 0.4366(4) 0.20862(15) 0.84652(11) 0.0509(5) Uani 1 1 d .
H5 H 0.3082 0.2088 0.8690 0.061 Uiso 1 1 calc R
C6 C 0.6152(3) 0.16313(11) 0.86775(8) 0.0316(3) Uani 1 1 d .
C7 C 0.5864(3) 0.11293(11) 0.92685(7) 0.0326(3) Uani 1 1 d .
H7A H 0.5315 0.1512 0.9584 0.039 Uiso 1 1 calc R
H7B H 0.4779 0.0689 0.9201 0.039 Uiso 1 1 calc R
C8 C 0.8549(3) -0.00305(11) 0.92419(7) 0.0299(3) Uani 1 1 d .
C9 C 0.7779(3) -0.05131(12) 0.87615(8) 0.0365(4) Uani 1 1 d .
C10 C 0.9668(3) -0.10706(12) 0.87984(8) 0.0380(4) Uani 1 1 d .
C11 C 1.0579(3) -0.05739(11) 0.93613(8) 0.0330(4) Uani 1 1 d .
H11 H 1.1914 -0.0264 0.9259 0.040 Uiso 1 1 calc R
C12 C 0.5939(4) -0.05178(15) 0.83144(10) 0.0513(5) Uani 1 1 d .
H12A H 0.4754 -0.0842 0.8482 0.077 Uiso 1 1 calc R
H12B H 0.6405 -0.0774 0.7935 0.077 Uiso 1 1 calc R
H12C H 0.5474 0.0059 0.8239 0.077 Uiso 1 1 calc R
C13 C 1.0803(3) -0.10727(10) 0.99532(8) 0.0336(3) Uani 1 1 d .
C14 C 1.2732(3) -0.10525(13) 1.02826(10) 0.0444(4) Uani 1 1 d .
H14 H 1.3881 -0.0720 1.0142 0.053 Uiso 1 1 calc R
C15 C 1.2960(4) -0.15229(15) 1.08181(11) 0.0537(5) Uani 1 1 d .
H15 H 1.4264 -0.1510 1.1033 0.064 Uiso 1 1 calc R
C16 C 1.1264(5) -0.20092(14) 1.10328(10) 0.0541(6) Uani 1 1 d .
H16 H 1.1418 -0.2317 1.1396 0.065 Uiso 1 1 calc R
C17 C 0.9339(4) -0.20429(14) 1.07127(10) 0.0505(5) Uani 1 1 d .
H17 H 0.8197 -0.2376 1.0858 0.061 Uiso 1 1 calc R
C18 C 0.9104(3) -0.15769(12) 1.01698(9) 0.0408(4) Uani 1 1 d .
H18 H 0.7808 -0.1603 0.9951 0.049 Uiso 1 1 calc R
C19 C 0.7670(3) 0.08664(11) 1.07455(7) 0.0299(3) Uani 1 1 d .
C20 C 0.8441(3) 0.02019(12) 1.11016(8) 0.0376(4) Uani 1 1 d .
H20 H 0.9758 -0.0058 1.1008 0.045 Uiso 1 1 calc R
C21 C 0.7224(4) -0.00726(14) 1.16008(9) 0.0450(5) Uani 1 1 d .
H21 H 0.7744 -0.0515 1.1846 0.054 Uiso 1 1 calc R
C22 C 0.5234(3) 0.03037(14) 1.17413(9) 0.0420(4) Uani 1 1 d .
C23 C 0.4509(3) 0.09757(13) 1.13765(9) 0.0405(4) Uani 1 1 d .
H23 H 0.3187 0.1235 1.1466 0.049 Uiso 1 1 calc R
C24 C 0.5713(3) 0.12664(12) 1.08830(8) 0.0366(4) Uani 1 1 d .
H24 H 0.5223 0.1723 1.0646 0.044 Uiso 1 1 calc R
C25 C 0.3881(5) -0.00138(18) 1.22708(11) 0.0630(7) Uani 1 1 d .
H25A H 0.2759 0.0394 1.2359 0.095 Uiso 1 1 calc R
H25B H 0.4785 -0.0085 1.2627 0.095 Uiso 1 1 calc R
H25C H 0.3237 -0.0553 1.2164 0.095 Uiso 1 1 calc R

loop_
_atom_site_aniso_label
_atom_site_aniso_U_11
_atom_site_aniso_U_22
_atom_site_aniso_U_33
_atom_site_aniso_U_23
_atom_site_aniso_U_13
_atom_site_aniso_U_12
S1 0.02994(19) 0.02715(18) 0.03177(19) -0.00026(14) -0.00084(16) -0.00523(15)
O1 0.0698(11) 0.0495(8) 0.0462(8) -0.0129(7) 0.0120(8) 0.0084(8)
O2 0.0275(6) 0.0463(7) 0.0460(7) -0.0024(6) -0.0030(6) -0.0050(5)
O3 0.0514(8) 0.0265(6) 0.0476(7) 0.0013(5) 0.0007(6) -0.0067(5)
N1 0.0302(7) 0.0311(7) 0.0273(6) -0.0001(5) -0.0015(6) -0.0004(6)
C1 0.0403(10) 0.0423(10) 0.0413(10) 0.0073(8) 0.0047(8) 0.0025(8)
C2 0.0589(13) 0.0496(11) 0.0409(10) 0.0064(9) 0.0098(10) -0.0065(10)
C3 0.0759(17) 0.0528(12) 0.0390(10) 0.0151(9) -0.0099(11) -0.0086(12)
C4 0.0549(15) 0.0785(17) 0.0678(15) 0.0322(14) -0.0159(12) 0.0081(13)
C5 0.0379(11) 0.0622(13) 0.0528(12) 0.0120(10) -0.0007(10) 0.0066(10)
C6 0.0335(9) 0.0320(8) 0.0294(7) -0.0021(6) -0.0023(7) -0.0010(7)
C7 0.0265(7) 0.0404(8) 0.0311(7) 0.0020(6) 0.0002(7) 0.0003(8)
C8 0.0309(8) 0.0304(8) 0.0285(7) 0.0018(6) 0.0035(6) -0.0040(6)
C9 0.0405(9) 0.0366(9) 0.0324(8) -0.0031(7) 0.0018(7) -0.0045(8)
C10 0.0461(10) 0.0359(9) 0.0321(8) -0.0007(7) 0.0089(7) -0.0018(8)
C11 0.0310(8) 0.0329(8) 0.0352(8) 0.0003(7) 0.0062(7) -0.0015(7)
C12 0.0553(13) 0.0549(12) 0.0437(10) -0.0123(9) -0.0111(10) -0.0058(11)
C13 0.0332(8) 0.0307(7) 0.0370(8) -0.0005(6) 0.0050(7) 0.0040(7)
C14 0.0345(9) 0.0458(10) 0.0529(11) 0.0017(8) -0.0011(8) 0.0043(8)
C15 0.0535(12) 0.0530(12) 0.0545(13) 0.0015(10) -0.0126(11) 0.0144(11)
C16 0.0722(17) 0.0475(11) 0.0425(11) 0.0077(9) 0.0006(11) 0.0145(11)
C17 0.0598(14) 0.0422(10) 0.0494(11) 0.0075(9) 0.0097(11) -0.0052(10)
C18 0.0414(9) 0.0386(9) 0.0423(9) 0.0000(8) 0.0032(9) -0.0024(8)
C19 0.0336(8) 0.0290(7) 0.0271(7) -0.0027(6) -0.0019(7) -0.0021(7)
C20 0.0415(10) 0.0383(9) 0.0329(9) -0.0005(7) -0.0003(7) 0.0074(8)
C21 0.0577(12) 0.0441(10) 0.0334(9) 0.0079(8) 0.0022(9) 0.0080(10)
C22 0.0480(11) 0.0487(11) 0.0292(8) -0.0028(7) 0.0038(8) -0.0027(9)
C23 0.0364(10) 0.0505(10) 0.0347(9) -0.0044(8) 0.0036(7) 0.0055(8)
C24 0.0391(9) 0.0375(8) 0.0332(8) -0.0007(7) -0.0045(7) 0.0072(8)
C25 0.0697(17) 0.0765(16) 0.0429(11) 0.0109(11) 0.0182(12) 0.0005(14)

loop_
_atom_type_symbol
_atom_type_description
_atom_type_scat_dispersion_real
_atom_type_scat_dispersion_imag
_atom_type_scat_source
C C 0.0033 0.0016 'International Tables Vol C Tables 4.2.6.8 and 6.1.1.4'
H H 0.0000 0.0000 'International Tables Vol C Tables 4.2.6.8 and 6.1.1.4'
N N 0.0061 0.0033 'International Tables Vol C Tables 4.2.6.8 and 6.1.1.4'
O O 0.0106 0.0060 'International Tables Vol C Tables 4.2.6.8 and 6.1.1.4'
S S 0.1246 0.1234 'International Tables Vol C Tables 4.2.6.8 and 6.1.1.4'

loop_
_geom_angle_atom_site_label_1
_geom_angle_atom_site_label_2
_geom_angle_atom_site_label_3
_geom_angle
O2 S1 O3 121.29(8)
O2 S1 N1 106.56(8)
O3 S1 N1 104.65(8)
O2 S1 C19 109.98(8)
O3 S1 C19 108.38(8)
N1 S1 C19 104.62(7)
C8 N1 C7 119.51(14)
C8 N1 S1 123.96(12)
C7 N1 S1 116.48(11)
C6 C1 C2 120.6(2)
C6 C1 H1 119.7
C2 C1 H1 119.7
C3 C2 C1 120.0(2)
C3 C2 H2 120.0
C1 C2 H2 120.0
C4 C3 C2 119.7(2)
C4 C3 H3 120.1
C2 C3 H3 120.1
C3 C4 C5 120.6(2)
C3 C4 H4 119.7
C5 C4 H4 119.7
C6 C5 C4 119.9(2)
C6 C5 H5 120.0
C4 C5 H5 120.0
C1 C6 C5 119.07(17)
C1 C6 C7 123.93(16)
C5 C6 C7 117.00(17)
N1 C7 C6 114.40(14)
N1 C7 H7A 108.7
C6 C7 H7A 108.7
N1 C7 H7B 108.7
C6 C7 H7B 108.7
H7A C7 H7B 107.6
N1 C8 C9 132.48(17)
N1 C8 C11 131.19(15)
C9 C8 C11 96.12(15)
C8 C9 C10 90.58(16)
C8 C9 C12 139.49(19)
C10 C9 C12 129.80(17)
O1 C10 C9 135.3(2)
O1 C10 C11 132.7(2)
C9 C10 C11 91.93(14)
C13 C11 C8 120.26(14)
C13 C11 C10 116.47(14)
C8 C11 C10 81.29(13)
C13 C11 H11 111.8
C8 C11 H11 111.8
C10 C11 H11 111.8
C9 C12 H12A 109.5
C9 C12 H12B 109.5
H12A C12 H12B 109.5
C9 C12 H12C 109.5
H12A C12 H12C 109.5
H12B C12 H12C 109.5
C14 C13 C18 118.84(17)
C14 C13 C11 120.37(17)
C18 C13 C11 120.77(17)
C15 C14 C13 120.6(2)
C15 C14 H14 119.7
C13 C14 H14 119.7
C16 C15 C14 120.1(2)
C16 C15 H15 119.9
C14 C15 H15 119.9
C15 C16 C17 120.3(2)
C15 C16 H16 119.8
C17 C16 H16 119.8
C16 C17 C18 119.8(2)
C16 C17 H17 120.1
C18 C17 H17 120.1
C13 C18 C17 120.3(2)
C13 C18 H18 119.9
C17 C18 H18 119.9
C20 C19 C24 121.11(17)
C20 C19 S1 120.35(14)
C24 C19 S1 118.52(13)
C19 C20 C21 119.02(18)
C19 C20 H20 120.5
C21 C20 H20 120.5
C20 C21 C22 121.11(19)
C20 C21 H21 119.4
C22 C21 H21 119.4
C23 C22 C21 118.49(18)
C23 C22 C25 120.5(2)
C21 C22 C25 121.0(2)
C24 C23 C22 121.23(18)
C24 C23 H23 119.4
C22 C23 H23 119.4
C23 C24 C19 119.02(17)
C23 C24 H24 120.5
C19 C24 H24 120.5
C22 C25 H25A 109.5
C22 C25 H25B 109.5
H25A C25 H25B 109.5
C22 C25 H25C 109.5
H25A C25 H25C 109.5
H25B C25 H25C 109.5

loop_
_geom_bond_atom_site_label_1
_geom_bond_atom_site_label_2
_geom_bond_distance
S1 O2 1.4246(13)
S1 O3 1.4274(12)
S1 N1 1.6849(14)
S1 C19 1.7553(17)
O1 C10 1.209(2)
N1 C8 1.364(2)
N1 C7 1.476(2)
C1 C6 1.374(3)
C1 C2 1.394(3)
C1 H1 0.9300
C2 C3 1.372(3)
C2 H2 0.9300
C3 C4 1.370(4)
C3 H3 0.9300
C4 C5 1.389(3)
C4 H4 0.9300
C5 C6 1.389(3)
C5 H5 0.9300
C6 C7 1.515(2)
C7 H7A 0.9700
C7 H7B 0.9700
C8 C9 1.372(2)
C8 C11 1.534(2)
C9 C10 1.456(3)
C9 C12 1.493(3)
C10 C11 1.554(3)
C11 C13 1.510(2)
C11 H11 0.9800
C12 H12A 0.9600
C12 H12B 0.9600
C12 H12C 0.9600
C13 C14 1.388(3)
C13 C18 1.392(3)
C14 C15 1.383(3)
C14 H14 0.9300
C15 C16 1.374(4)
C15 H15 0.9300
C16 C17 1.377(4)
C16 H16 0.9300
C17 C18 1.394(3)
C17 H17 0.9300
C18 H18 0.9300
C19 C20 1.379(2)
C19 C24 1.390(3)
C20 C21 1.387(3)
C20 H20 0.9300
C21 C22 1.394(3)
C21 H21 0.9300
C22 C23 1.389(3)
C22 C25 1.505(3)
C23 C24 1.381(3)
C23 H23 0.9300
C24 H24 0.9300
C25 H25A 0.9600
C25 H25B 0.9600
C25 H25C 0.9600

loop_
_geom_torsion_atom_site_label_1
_geom_torsion_atom_site_label_2
_geom_torsion_atom_site_label_3
_geom_torsion_atom_site_label_4
_geom_torsion
O2 S1 N1 C8 20.34(16)
O3 S1 N1 C8 149.96(14)
C19 S1 N1 C8 -96.14(15)
O2 S1 N1 C7 -162.32(12)
O3 S1 N1 C7 -32.69(13)
C19 S1 N1 C7 81.20(13)
C6 C1 C2 C3 1.1(3)
C1 C2 C3 C4 0.8(4)
C2 C3 C4 C5 -1.3(4)
C3 C4 C5 C6 0.0(4)
C2 C1 C6 C5 -2.4(3)
C2 C1 C6 C7 177.49(18)
C4 C5 C6 C1 1.8(3)
C4 C5 C6 C7 -178.1(2)
C8 N1 C7 C6 -79.78(19)
S1 N1 C7 C6 102.75(15)
C1 C6 C7 N1 5.1(2)
C5 C6 C7 N1 -175.07(17)
C7 N1 C8 C9 3.4(3)
S1 N1 C8 C9 -179.34(15)
C7 N1 C8 C11 176.87(15)
S1 N1 C8 C11 -5.9(3)
N1 C8 C9 C10 172.78(19)
C11 C8 C9 C10 -2.29(14)
N1 C8 C9 C12 -2.9(4)
C11 C8 C9 C12 -178.0(3)
C8 C9 C10 O1 -175.8(2)
C12 C9 C10 O1 0.6(4)
C8 C9 C10 C11 2.25(14)
C12 C9 C10 C11 178.6(2)
N1 C8 C11 C13 71.4(2)
C9 C8 C11 C13 -113.47(17)
N1 C8 C11 C10 -173.00(18)
C9 C8 C11 C10 2.17(13)
O1 C10 C11 C13 -64.4(3)
C9 C10 C11 C13 117.52(17)
O1 C10 C11 C8 176.1(2)
C9 C10 C11 C8 -2.03(13)
C8 C11 C13 C14 -134.07(18)
C10 C11 C13 C14 130.50(18)
C8 C11 C13 C18 47.6(2)
C10 C11 C13 C18 -47.9(2)
C18 C13 C14 C15 -0.2(3)
C11 C13 C14 C15 -178.61(18)
C13 C14 C15 C16 -0.7(3)
C14 C15 C16 C17 1.0(4)
C15 C16 C17 C18 -0.4(3)
C14 C13 C18 C17 0.8(3)
C11 C13 C18 C17 179.20(17)
C16 C17 C18 C13 -0.5(3)
O2 S1 C19 C20 -15.72(17)
O3 S1 C19 C20 -150.39(14)
N1 S1 C19 C20 98.38(15)
O2 S1 C19 C24 166.03(14)
O3 S1 C19 C24 31.35(16)
N1 S1 C19 C24 -79.88(15)
C24 C19 C20 C21 0.6(3)
S1 C19 C20 C21 -177.61(15)
C19 C20 C21 C22 0.8(3)
C20 C21 C22 C23 -1.3(3)
C20 C21 C22 C25 178.0(2)
C21 C22 C23 C24 0.3(3)
C25 C22 C23 C24 -179.0(2)
C22 C23 C24 C19 1.1(3)
C20 C19 C24 C23 -1.5(3)
S1 C19 C24 C23 176.69(14)
